data_7112159
loop_
_publ_author_name
'Tran, Ngon T.'
'Wilson, Sean O.'
'Franz, Annaliese K.'

_publ_section_title
;
 Supramolecular hydrogen-bonding assembly of silanediols with bifunctional
 heterocycles
;
_journal_name_full Chem.Commun.
_journal_page_first 3738
_journal_paper_doi 10.1039/C4CC00672K
_journal_volume 50
_journal_year 2014
_chemical_formula_moiety 'C18 H24 O2 Si, 0.5(C10 H8 N2), C H2 Cl2'
_chemical_formula_sum 'C24 H30 Cl2 N O2 Si'
_chemical_formula_weight 463.48
_chemical_name_common 'dimesitylsilanediol with 4,4'-dipyridyl solvate'
_space_group_IT_number 2
_symmetry_cell_setting triclinic
_symmetry_space_group_name_Hall '-P 1'
_symmetry_space_group_name_H-M 'P -1'
_atom_sites_solution_hydrogens geom
_atom_sites_solution_primary direct
_atom_sites_solution_secondary difmap
_audit_creation_method SHELXL-97
_audit_update_record
;
2013-09-01 # Formatted by publCIF
;
_cell_angle_alpha 99.002(18)
_cell_angle_beta 98.19(2)
_cell_angle_gamma 108.44(2)
_cell_formula_units_Z 2
_cell_length_a 8.4628(15)
_cell_length_b 12.198(3)
_cell_length_c 12.589(2)
_cell_measurement_reflns_used 7694
_cell_measurement_temperature 90(2)
_cell_measurement_theta_max 27.6
_cell_measurement_theta_min 3.0
_cell_volume 1191.8(5)
_computing_cell_refinement 'SAINT (Bruker, 2010)'
_computing_data_collection 'SMART (Bruker, 2005)'
_computing_data_reduction 'SAINT (Bruker, 2010)'
_computing_publication_material 'SHELXL-97 (Sheldrick, 2008)'
_computing_structure_refinement 'SHELXL-97 (Sheldrick, 2008)'
_computing_structure_solution 'SHELXS-97 (Sheldrick, 2008)'
_diffrn_ambient_temperature 90(2)
_diffrn_measured_fraction_theta_full 0.948
_diffrn_measured_fraction_theta_max 0.948
_diffrn_measurement_device_type 'Bruker SMART 1000'
_diffrn_measurement_method \w
_diffrn_radiation_monochromator graphite
_diffrn_radiation_source 'fine-focus sealed tube'
_diffrn_radiation_type MoK\a
_diffrn_radiation_wavelength 0.71073
_diffrn_reflns_av_R_equivalents 0.0141
_diffrn_reflns_av_sigmaI/netI 0.0225
_diffrn_reflns_limit_h_max 10
_diffrn_reflns_limit_h_min -10
_diffrn_reflns_limit_k_max 13
_diffrn_reflns_limit_k_min -15
_diffrn_reflns_limit_l_max 15
_diffrn_reflns_limit_l_min -16
_diffrn_reflns_number 8841
_diffrn_reflns_theta_full 27.57
_diffrn_reflns_theta_max 27.57
_diffrn_reflns_theta_min 3.17
_exptl_absorpt_coefficient_mu 0.343
_exptl_absorpt_correction_T_max 0.8832
_exptl_absorpt_correction_T_min 0.8237
_exptl_absorpt_correction_type multi-scan
_exptl_absorpt_process_details 'SADABS (Sheldrick, 2006)'
_exptl_crystal_colour colorless
_exptl_crystal_density_diffrn 1.291
_exptl_crystal_density_method 'not measured'
_exptl_crystal_description block
_exptl_crystal_F_000 490
_exptl_crystal_size_max 0.59
_exptl_crystal_size_mid 0.44
_exptl_crystal_size_min 0.37
_refine_diff_density_max 0.399
_refine_diff_density_min -0.208
_refine_diff_density_rms 0.051
_refine_ls_extinction_method none
_refine_ls_goodness_of_fit_ref 1.046
_refine_ls_hydrogen_treatment mixed
_refine_ls_matrix_type full
_refine_ls_number_parameters 391
_refine_ls_number_reflns 5204
_refine_ls_number_restraints 0
_refine_ls_restrained_S_all 1.046
_refine_ls_R_factor_all 0.0394
_refine_ls_R_factor_gt 0.0333
_refine_ls_shift/su_max 0.001
_refine_ls_shift/su_mean 0.000
_refine_ls_structure_factor_coef Fsqd
_refine_ls_weighting_details 'calc w=1/[\s^2^(Fo^2^)+(0.0456P)^2^+0.6524P] where P=(Fo^2^+2Fc^2^)/3'
_refine_ls_weighting_scheme calc
_refine_ls_wR_factor_gt 0.0895
_refine_ls_wR_factor_ref 0.0937
_reflns_number_gt 4543
_reflns_number_total 5204
_reflns_threshold_expression >2sigma(I)
_cod_data_source_file c4cc00672k2.cif
_cod_data_source_block a3
_cod_original_cell_volume 1191.9(4)
_cod_database_code 7112159

loop_
_symmetry_equiv_pos_as_xyz
'x, y, z'
'-x, -y, -z'

loop_
_atom_site_label
_atom_site_type_symbol
_atom_site_fract_x
_atom_site_fract_y
_atom_site_fract_z
_atom_site_U_iso_or_equiv
_atom_site_adp_type
_atom_site_occupancy
_atom_site_symmetry_multiplicity
_atom_site_calc_flag
Si1 Si 0.31146(5) 0.37231(3) 0.56724(3) 0.01434(10) Uani 1 1 d
O1 O 0.49186(13) 0.35765(9) 0.54563(8) 0.0172(2) Uani 1 1 d
H1 H 0.560(3) 0.3746(19) 0.6054(19) 0.038(6) Uiso 1 1 d
O2 O 0.32900(14) 0.51109(9) 0.58468(9) 0.0199(2) Uani 1 1 d
H2 H 0.372(3) 0.546(2) 0.5461(19) 0.039(6) Uiso 1 1 d
C1 C 0.13372(17) 0.28876(12) 0.44416(11) 0.0160(3) Uani 1 1 d
C2 C -0.02925(18) 0.29483(13) 0.45129(12) 0.0184(3) Uani 1 1 d
C3 C -0.16504(19) 0.24463(14) 0.36109(13) 0.0217(3) Uani 1 1 d
H3 H -0.270(3) 0.2521(17) 0.3687(15) 0.025(5) Uiso 1 1 d
C4 C -0.14671(19) 0.18702(13) 0.26195(12) 0.0217(3) Uani 1 1 d
C5 C 0.01220(19) 0.17866(13) 0.25518(12) 0.0197(3) Uani 1 1 d
H5 H 0.028(2) 0.1370(16) 0.1848(15) 0.022(4) Uiso 1 1 d
C6 C 0.15216(18) 0.22879(12) 0.34341(12) 0.0172(3) Uani 1 1 d
C7 C 0.31969(19) 0.21932(14) 0.32363(13) 0.0208(3) Uani 1 1 d
H7A H 0.394(3) 0.2946(19) 0.3239(17) 0.033(5) Uiso 1 1 d
H7B H 0.302(2) 0.1669(17) 0.2521(16) 0.028(5) Uiso 1 1 d
H7C H 0.370(3) 0.1888(18) 0.3799(17) 0.031(5) Uiso 1 1 d
C8 C -0.2954(2) 0.13531(17) 0.16477(15) 0.0306(4) Uani 1 1 d
H8A H -0.264(3) 0.099(2) 0.100(2) 0.054(7) Uiso 1 1 d
H8B H -0.385(3) 0.071(2) 0.177(2) 0.059(7) Uiso 1 1 d
H8C H -0.340(3) 0.195(2) 0.148(2) 0.051(7) Uiso 1 1 d
C9 C -0.0640(2) 0.35606(15) 0.55474(13) 0.0228(3) Uani 1 1 d
H9A H -0.183(3) 0.345(2) 0.547(2) 0.051(7) Uiso 1 1 d
H9B H -0.008(3) 0.435(3) 0.571(2) 0.061(8) Uiso 1 1 d
H9C H -0.019(3) 0.337(2) 0.617(2) 0.050(7) Uiso 1 1 d
C10 C 0.27770(17) 0.32088(12) 0.69899(11) 0.0161(3) Uani 1 1 d
C11 C 0.24147(17) 0.19898(13) 0.69779(12) 0.0185(3) Uani 1 1 d
C12 C 0.23353(19) 0.15796(14) 0.79514(13) 0.0226(3) Uani 1 1 d
H12 H 0.215(2) 0.0798(18) 0.7931(15) 0.025(5) Uiso 1 1 d
C13 C 0.25914(19) 0.23378(15) 0.89588(13) 0.0243(3) Uani 1 1 d
C14 C 0.2945(2) 0.35296(15) 0.89728(13) 0.0228(3) Uani 1 1 d
H14 H 0.312(2) 0.4081(17) 0.9665(16) 0.027(5) Uiso 1 1 d
C15 C 0.30561(18) 0.39805(13) 0.80186(12) 0.0192(3) Uani 1 1 d
C16 C 0.3543(2) 0.53071(14) 0.81632(13) 0.0261(3) Uani 1 1 d
H16A H 0.360(3) 0.5644(18) 0.8910(18) 0.036(5) Uiso 1 1 d
H16B H 0.271(3) 0.5553(18) 0.7685(18) 0.037(5) Uiso 1 1 d
H16C H 0.469(3) 0.5674(19) 0.7959(17) 0.036(5) Uiso 1 1 d
C17 C 0.2518(3) 0.1880(2) 1.00065(16) 0.0353(4) Uani 1 1 d
H17A H 0.163(4) 0.118(3) 0.992(2) 0.067(8) Uiso 1 1 d
H17B H 0.242(4) 0.245(3) 1.057(2) 0.070(9) Uiso 1 1 d
H17C H 0.350(4) 0.170(3) 1.022(2) 0.075(9) Uiso 1 1 d
C18 C 0.2110(2) 0.10876(14) 0.59294(13) 0.0237(3) Uani 1 1 d
H18A H 0.302(3) 0.1291(18) 0.5544(17) 0.031(5) Uiso 1 1 d
H18B H 0.204(2) 0.0314(17) 0.6078(15) 0.025(5) Uiso 1 1 d
H18C H 0.109(3) 0.1041(19) 0.5424(18) 0.039(6) Uiso 1 1 d
N21 N 0.71015(15) 0.41708(11) 0.74248(10) 0.0195(3) Uani 1 1 d
C21 C 0.8433(2) 0.51854(14) 0.76974(13) 0.0244(3) Uani 1 1 d
H21 H 0.863(2) 0.5687(18) 0.7147(16) 0.030(5) Uiso 1 1 d
C22 C 0.9581(2) 0.55477(14) 0.86954(13) 0.0247(3) Uani 1 1 d
H22 H 1.049(3) 0.6292(19) 0.8828(17) 0.036(5) Uiso 1 1 d
C23 C 0.93913(17) 0.48290(12) 0.94620(11) 0.0170(3) Uani 1 1 d
C24 C 0.80003(19) 0.37766(13) 0.91732(12) 0.0211(3) Uani 1 1 d
H24 H 0.780(2) 0.3232(17) 0.9640(16) 0.027(5) Uiso 1 1 d
C25 C 0.68978(19) 0.34923(14) 0.81670(13) 0.0225(3) Uani 1 1 d
H25 H 0.591(3) 0.2757(18) 0.7976(16) 0.032(5) Uiso 1 1 d
C31 C 0.8149(2) 0.09809(18) 0.72894(16) 0.0337(4) Uani 1 1 d
H31A H 0.885(3) 0.179(2) 0.7352(18) 0.043(6) Uiso 1 1 d
H31B H 0.865(3) 0.040(2) 0.6953(19) 0.045(6) Uiso 1 1 d
Cl31 Cl 0.78189(6) 0.07820(4) 0.86127(4) 0.03733(12) Uani 1 1 d
Cl32 Cl 0.62259(6) 0.07093(5) 0.63680(4) 0.04362(14) Uani 1 1 d

loop_
_atom_site_aniso_label
_atom_site_aniso_U_11
_atom_site_aniso_U_22
_atom_site_aniso_U_33
_atom_site_aniso_U_23
_atom_site_aniso_U_13
_atom_site_aniso_U_12
Si1 0.01449(18) 0.01529(19) 0.01296(18) 0.00440(13) 0.00259(13) 0.00421(14)
O1 0.0154(5) 0.0212(5) 0.0142(5) 0.0055(4) 0.0021(4) 0.0051(4)
O2 0.0255(5) 0.0169(5) 0.0187(5) 0.0065(4) 0.0076(4) 0.0067(4)
C1 0.0172(6) 0.0159(6) 0.0153(7) 0.0068(5) 0.0027(5) 0.0048(5)
C2 0.0189(7) 0.0196(7) 0.0187(7) 0.0081(5) 0.0047(5) 0.0070(5)
C3 0.0165(7) 0.0247(8) 0.0246(8) 0.0090(6) 0.0029(6) 0.0068(6)
C4 0.0195(7) 0.0203(7) 0.0205(7) 0.0067(6) -0.0021(6) 0.0020(6)
C5 0.0231(7) 0.0173(7) 0.0163(7) 0.0047(5) 0.0025(5) 0.0039(5)
C6 0.0193(7) 0.0145(6) 0.0174(7) 0.0064(5) 0.0038(5) 0.0039(5)
C7 0.0203(7) 0.0216(7) 0.0179(7) 0.0011(6) 0.0044(6) 0.0051(6)
C8 0.0234(8) 0.0318(9) 0.0279(9) 0.0037(7) -0.0065(7) 0.0042(7)
C9 0.0209(7) 0.0311(9) 0.0205(8) 0.0069(6) 0.0062(6) 0.0129(6)
C10 0.0125(6) 0.0201(7) 0.0160(7) 0.0063(5) 0.0026(5) 0.0049(5)
C11 0.0139(6) 0.0209(7) 0.0190(7) 0.0063(5) 0.0012(5) 0.0037(5)
C12 0.0203(7) 0.0205(8) 0.0251(8) 0.0107(6) 0.0023(6) 0.0025(6)
C13 0.0198(7) 0.0332(8) 0.0203(8) 0.0136(6) 0.0041(6) 0.0060(6)
C14 0.0225(7) 0.0302(8) 0.0161(7) 0.0052(6) 0.0051(6) 0.0089(6)
C15 0.0175(7) 0.0237(7) 0.0179(7) 0.0060(6) 0.0048(5) 0.0081(5)
C16 0.0389(9) 0.0235(8) 0.0161(8) 0.0022(6) 0.0061(6) 0.0118(7)
C17 0.0398(10) 0.0420(11) 0.0236(9) 0.0190(8) 0.0071(7) 0.0075(9)
C18 0.0301(8) 0.0168(7) 0.0214(8) 0.0057(6) 0.0009(6) 0.0054(6)
N21 0.0174(6) 0.0242(6) 0.0167(6) 0.0033(5) 0.0017(5) 0.0083(5)
C21 0.0262(8) 0.0244(8) 0.0213(8) 0.0087(6) 0.0005(6) 0.0070(6)
C22 0.0246(7) 0.0205(7) 0.0226(8) 0.0077(6) -0.0017(6) 0.0007(6)
C23 0.0176(7) 0.0172(7) 0.0160(7) 0.0031(5) 0.0019(5) 0.0068(5)
C24 0.0227(7) 0.0190(7) 0.0191(7) 0.0059(6) 0.0024(6) 0.0036(6)
C25 0.0199(7) 0.0229(7) 0.0200(7) 0.0030(6) 0.0012(6) 0.0031(6)
C31 0.0276(8) 0.0371(10) 0.0363(10) 0.0149(8) 0.0052(7) 0.0084(7)
Cl31 0.0472(3) 0.0291(2) 0.0340(2) 0.00948(17) 0.00774(19) 0.00994(19)
Cl32 0.0413(3) 0.0444(3) 0.0418(3) 0.0022(2) -0.0070(2) 0.0204(2)

loop_
_atom_type_symbol
_atom_type_description
_atom_type_scat_dispersion_real
_atom_type_scat_dispersion_imag
_atom_type_scat_source
C C 0.0033 0.0016 'International Tables Vol C Tables 4.2.6.8 and 6.1.1.4'
H H 0.0000 0.0000 'International Tables Vol C Tables 4.2.6.8 and 6.1.1.4'
N N 0.0061 0.0033 'International Tables Vol C Tables 4.2.6.8 and 6.1.1.4'
O O 0.0106 0.0060 'International Tables Vol C Tables 4.2.6.8 and 6.1.1.4'
Si Si 0.0817 0.0704 'International Tables Vol C Tables 4.2.6.8 and 6.1.1.4'
Cl Cl 0.1484 0.1585 'International Tables Vol C Tables 4.2.6.8 and 6.1.1.4'

loop_
_geom_angle_atom_site_label_1
_geom_angle_atom_site_label_2
_geom_angle_atom_site_label_3
_geom_angle
_geom_angle_site_symmetry_3
O2 Si1 O1 109.80(6) .
O2 Si1 C10 108.99(6) .
O1 Si1 C10 105.67(6) .
O2 Si1 C1 107.20(6) .
O1 Si1 C1 110.56(6) .
C10 Si1 C1 114.58(6) .
Si1 O1 H1 109.8(15) .
Si1 O2 H2 117.2(18) .
C6 C1 C2 117.63(13) .
C6 C1 Si1 125.67(11) .
C2 C1 Si1 116.52(11) .
C3 C2 C1 120.67(14) .
C3 C2 C9 117.07(13) .
C1 C2 C9 122.26(13) .
C4 C3 C2 121.77(14) .
C4 C3 H3 120.2(12) .
C2 C3 H3 118.0(12) .
C3 C4 C5 117.81(13) .
C3 C4 C8 120.66(15) .
C5 C4 C8 121.53(15) .
C4 C5 C6 122.21(14) .
C4 C5 H5 119.3(10) .
C6 C5 H5 118.5(11) .
C5 C6 C1 119.89(13) .
C5 C6 C7 117.05(13) .
C1 C6 C7 123.02(13) .
C6 C7 H7A 108.8(13) .
C6 C7 H7B 109.8(11) .
H7A C7 H7B 109.3(17) .
C6 C7 H7C 111.3(12) .
H7A C7 H7C 108.6(17) .
H7B C7 H7C 109.0(17) .
C4 C8 H8A 112.0(15) .
C4 C8 H8B 112.8(16) .
H8A C8 H8B 102(2) .
C4 C8 H8C 110.3(15) .
H8A C8 H8C 110(2) .
H8B C8 H8C 109(2) .
C2 C9 H9A 110.6(14) .
C2 C9 H9B 112.9(17) .
H9A C9 H9B 107(2) .
C2 C9 H9C 113.4(15) .
H9A C9 H9C 114(2) .
H9B C9 H9C 99(2) .
C11 C10 C15 117.53(13) .
C11 C10 Si1 117.97(11) .
C15 C10 Si1 124.08(11) .
C12 C11 C10 120.46(14) .
C12 C11 C18 117.44(14) .
C10 C11 C18 122.10(13) .
C13 C12 C11 121.88(15) .
C13 C12 H12 118.9(12) .
C11 C12 H12 119.1(12) .
C14 C13 C12 117.78(14) .
C14 C13 C17 121.03(16) .
C12 C13 C17 121.18(16) .
C13 C14 C15 122.21(15) .
C13 C14 H14 119.7(11) .
C15 C14 H14 118.1(11) .
C14 C15 C10 120.13(14) .
C14 C15 C16 116.57(14) .
C10 C15 C16 123.27(13) .
C15 C16 H16A 109.1(13) .
C15 C16 H16B 113.3(12) .
H16A C16 H16B 107.8(17) .
C15 C16 H16C 111.4(12) .
H16A C16 H16C 109.5(18) .
H16B C16 H16C 105.6(17) .
C13 C17 H17A 112.9(18) .
C13 C17 H17B 110.0(18) .
H17A C17 H17B 109(2) .
C13 C17 H17C 110.2(19) .
H17A C17 H17C 105(2) .
H17B C17 H17C 110(3) .
C11 C18 H18A 112.5(12) .
C11 C18 H18B 111.6(11) .
H18A C18 H18B 104.9(16) .
C11 C18 H18C 110.3(13) .
H18A C18 H18C 105.9(17) .
H18B C18 H18C 111.5(17) .
C25 N21 C21 117.04(13) .
N21 C21 C22 123.25(14) .
N21 C21 H21 118.3(12) .
C22 C21 H21 118.4(12) .
C21 C22 C23 119.80(14) .
C21 C22 H22 117.9(13) .
C23 C22 H22 122.3(13) .
C24 C23 C22 116.57(13) .
C24 C23 C23 121.66(16) 2_767
C22 C23 C23 121.77(16) 2_767
C25 C24 C23 119.88(14) .
C25 C24 H24 118.3(12) .
C23 C24 H24 121.8(12) .
N21 C25 C24 123.43(14) .
N21 C25 H25 117.2(12) .
C24 C25 H25 119.4(12) .
Cl32 C31 Cl31 112.03(10) .
Cl32 C31 H31A 107.7(14) .
Cl31 C31 H31A 108.3(14) .
Cl32 C31 H31B 105.2(13) .
Cl31 C31 H31B 110.7(13) .
H31A C31 H31B 112.9(19) .

loop_
_geom_bond_atom_site_label_1
_geom_bond_atom_site_label_2
_geom_bond_distance
_geom_bond_site_symmetry_2
Si1 O2 1.6283(12) .
Si1 O1 1.6470(11) .
Si1 C10 1.8904(15) .
Si1 C1 1.8904(16) .
O1 H1 0.83(2) .
O2 H2 0.75(2) .
C1 C6 1.417(2) .
C1 C2 1.419(2) .
C2 C3 1.397(2) .
C2 C9 1.511(2) .
C3 C4 1.388(2) .
C3 H3 0.94(2) .
C4 C5 1.394(2) .
C4 C8 1.515(2) .
C5 C6 1.402(2) .
C5 H5 1.000(19) .
C6 C7 1.510(2) .
C7 H7A 0.93(2) .
C7 H7B 0.98(2) .
C7 H7C 0.96(2) .
C8 H8A 0.97(3) .
C8 H8B 0.95(3) .
C8 H8C 0.96(3) .
C9 H9A 0.96(3) .
C9 H9B 0.90(3) .
C9 H9C 0.92(3) .
C10 C11 1.417(2) .
C10 C15 1.418(2) .
C11 C12 1.397(2) .
C11 C18 1.513(2) .
C12 C13 1.392(2) .
C12 H12 0.91(2) .
C13 C14 1.385(2) .
C13 C17 1.512(2) .
C14 C15 1.400(2) .
C14 H14 0.97(2) .
C15 C16 1.512(2) .
C16 H16A 0.95(2) .
C16 H16B 1.01(2) .
C16 H16C 1.02(2) .
C17 H17A 0.92(3) .
C17 H17B 0.95(3) .
C17 H17C 0.94(3) .
C18 H18A 0.95(2) .
C18 H18B 0.977(19) .
C18 H18C 0.98(2) .
N21 C25 1.336(2) .
N21 C21 1.339(2) .
C21 C22 1.387(2) .
C21 H21 0.99(2) .
C22 C23 1.395(2) .
C22 H22 0.96(2) .
C23 C24 1.394(2) .
C23 C23 1.491(3) 2_767
C24 C25 1.384(2) .
C24 H24 0.95(2) .
C25 H25 0.98(2) .
C31 Cl32 1.7619(19) .
C31 Cl31 1.769(2) .
C31 H31A 0.96(2) .
C31 H31B 1.01(2) .

loop_
_geom_hbond_atom_site_label_D
_geom_hbond_atom_site_label_H
_geom_hbond_atom_site_label_A
_geom_hbond_distance_DH
_geom_hbond_distance_HA
_geom_hbond_distance_DA
_geom_hbond_angle_DHA
_geom_hbond_site_symmetry_A
O2 H2 O1 0.75(2) 2.00(2) 2.7476(16) 174(2) 2_666
O1 H1 N21 0.83(2) 1.88(2) 2.7138(18) 178(2) .

loop_
_geom_torsion_atom_site_label_1
_geom_torsion_atom_site_label_2
_geom_torsion_atom_site_label_3
_geom_torsion_atom_site_label_4
_geom_torsion
_geom_torsion_site_symmetry_1
_geom_torsion_site_symmetry_4
O2 Si1 C1 C6 115.20(12) . .
O1 Si1 C1 C6 -4.46(14) . .
C10 Si1 C1 C6 -123.72(12) . .
O2 Si1 C1 C2 -59.74(12) . .
O1 Si1 C1 C2 -179.40(10) . .
C10 Si1 C1 C2 61.33(12) . .
C6 C1 C2 C3 -0.9(2) . .
Si1 C1 C2 C3 174.44(11) . .
C6 C1 C2 C9 179.74(13) . .
Si1 C1 C2 C9 -4.89(18) . .
C1 C2 C3 C4 0.2(2) . .
C9 C2 C3 C4 179.59(14) . .
C2 C3 C4 C5 1.1(2) . .
C2 C3 C4 C8 -178.88(15) . .
C3 C4 C5 C6 -1.7(2) . .
C8 C4 C5 C6 178.26(14) . .
C4 C5 C6 C1 1.0(2) . .
C4 C5 C6 C7 -176.75(14) . .
C2 C1 C6 C5 0.3(2) . .
Si1 C1 C6 C5 -174.57(10) . .
C2 C1 C6 C7 177.95(13) . .
Si1 C1 C6 C7 3.1(2) . .
O2 Si1 C10 C11 173.50(10) . .
O1 Si1 C10 C11 -68.56(12) . .
C1 Si1 C10 C11 53.41(13) . .
O2 Si1 C10 C15 -14.15(14) . .
O1 Si1 C10 C15 103.80(12) . .
C1 Si1 C10 C15 -134.23(12) . .
C15 C10 C11 C12 0.2(2) . .
Si1 C10 C11 C12 173.06(11) . .
C15 C10 C11 C18 -179.47(13) . .
Si1 C10 C11 C18 -6.61(19) . .
C10 C11 C12 C13 0.5(2) . .
C18 C11 C12 C13 -179.80(14) . .
C11 C12 C13 C14 -0.5(2) . .
C11 C12 C13 C17 -179.37(15) . .
C12 C13 C14 C15 -0.3(2) . .
C17 C13 C14 C15 178.59(15) . .
C13 C14 C15 C10 1.0(2) . .
C13 C14 C15 C16 -176.81(15) . .
C11 C10 C15 C14 -1.0(2) . .
Si1 C10 C15 C14 -173.34(11) . .
C11 C10 C15 C16 176.75(14) . .
Si1 C10 C15 C16 4.4(2) . .
C25 N21 C21 C22 0.1(2) . .
N21 C21 C22 C23 1.2(3) . .
C21 C22 C23 C24 -1.3(2) . .
C21 C22 C23 C23 178.99(17) . 2_767
C22 C23 C24 C25 0.2(2) . .
C23 C23 C24 C25 179.89(17) 2_767 .
C21 N21 C25 C24 -1.3(2) . .
C23 C24 C25 N21 1.2(2) . .
